data_2016572
loop_
_publ_author_name
'Li, Wu-Wu'
'Zhang, Zun-Ting'

_publ_section_title
;
 Hexaquacobalt(II)
 bis(5-hydroxy-7-methoxy-4-oxo-2-phenyl-4<i>H</i>-chromene-6-sulfonate)
 tetrahydrate
;
_journal_coeditor_code SQ3126
_journal_issue 4
_journal_name_full 'Acta Crystallographica Section C'
_journal_page_first m176
_journal_page_last m178
_journal_paper_doi 10.1107/S0108270108006975
_journal_volume 64
_journal_year 2008
_chemical_formula_iupac '[Co (H2 O)6] (C16 H11 O7 S)2, 4H2 O'
_chemical_formula_moiety 'Co H12 O6 2+, 2(C16 H11 O7 S -), 4(H2 O)'
_chemical_formula_sum 'C32 H42 Co O24 S2'
_chemical_formula_weight 933.71
_chemical_name_systematic
;
Hexaquacobalt(II)
bis(5-hydroxy-7-methoxy-4-oxo-2-phenyl-4H-chromene-6-sulfonate) tetrahydrate
;
_space_group_IT_number 2
_symmetry_cell_setting triclinic
_symmetry_space_group_name_Hall '-P 1'
_symmetry_space_group_name_H-M 'P -1'
_atom_sites_solution_hydrogens geom
_atom_sites_solution_primary direct
_atom_sites_solution_secondary difmap
_audit_creation_method SHELXL-97
_cell_angle_alpha 83.970(2)
_cell_angle_beta 89.286(3)
_cell_angle_gamma 83.597(2)
_cell_formula_units_Z 1
_cell_length_a 6.978(2)
_cell_length_b 7.2034(2)
_cell_length_c 20.1450(10)
_cell_measurement_reflns_used 2496
_cell_measurement_temperature 296(2)
_cell_measurement_theta_max 27.02
_cell_measurement_theta_min 2.93
_cell_volume 1000.7(3)
_computing_cell_refinement 'SMART (Bruker, 1999)'
_computing_data_collection 'SMART (Bruker, 1999)'
_computing_data_reduction 'SAINT or SAINT-Plus (Bruker, 1999)'
_computing_molecular_graphics 'SHELXTL (Sheldrick, 2008)'
_computing_publication_material 'SHELXTL (Sheldrick, 2008)'
_computing_structure_refinement 'SHELXL97 (Sheldrick, 2008)'
_computing_structure_solution 'SHELXS97 (Sheldrick, 2008)'
_diffrn_ambient_temperature 296(2)
_diffrn_measured_fraction_theta_full 0.979
_diffrn_measured_fraction_theta_max 0.979
_diffrn_measurement_device_type 'CCD area detector'
_diffrn_measurement_method '\f and \w scans'
_diffrn_radiation_monochromator graphite
_diffrn_radiation_source 'fine-focus sealed tube'
_diffrn_radiation_type MoK\a
_diffrn_radiation_wavelength 0.71073
_diffrn_reflns_av_R_equivalents 0.0126
_diffrn_reflns_av_sigmaI/netI 0.0259
_diffrn_reflns_limit_h_max 6
_diffrn_reflns_limit_h_min -8
_diffrn_reflns_limit_k_max 8
_diffrn_reflns_limit_k_min -8
_diffrn_reflns_limit_l_max 23
_diffrn_reflns_limit_l_min -24
_diffrn_reflns_number 5062
_diffrn_reflns_theta_full 25.10
_diffrn_reflns_theta_max 25.10
_diffrn_reflns_theta_min 2.03
_diffrn_standards_decay_% 0
_diffrn_standards_interval_count 100
_diffrn_standards_number 0
_exptl_absorpt_coefficient_mu 0.624
_exptl_absorpt_correction_T_max 0.9149
_exptl_absorpt_correction_T_min 0.8143
_exptl_absorpt_correction_type multi-scan
_exptl_absorpt_process_details '(SADABS; Bruker, 1999)'
_exptl_crystal_colour pink
_exptl_crystal_density_diffrn 1.549
_exptl_crystal_density_method 'not measured'
_exptl_crystal_description block
_exptl_crystal_F_000 485
_exptl_crystal_size_max 0.34
_exptl_crystal_size_mid 0.25
_exptl_crystal_size_min 0.14
_refine_diff_density_max 0.296
_refine_diff_density_min -0.406
_refine_ls_extinction_coef none
_refine_ls_extinction_expression Fc^*^=kFc[1+0.001xFc^2^\l^3^/sin(2\q)]^-1/4^
_refine_ls_extinction_method SHELXL
_refine_ls_goodness_of_fit_ref 1.040
_refine_ls_hydrogen_treatment mixed
_refine_ls_matrix_type full
_refine_ls_number_parameters 311
_refine_ls_number_reflns 3500
_refine_ls_number_restraints 10
_refine_ls_restrained_S_all 1.039
_refine_ls_R_factor_all 0.0444
_refine_ls_R_factor_gt 0.0371
_refine_ls_shift/su_max 0.000
_refine_ls_shift/su_mean 0.001
_refine_ls_structure_factor_coef Fsqd
_refine_ls_weighting_details 'calc w=1/[\s^2^(Fo^2^)+(0.0967P)^2^+0.0000P] where P=(Fo^2^+2Fc^2^)/3'
_refine_ls_weighting_scheme calc
_refine_ls_wR_factor_gt 0.1222
_refine_ls_wR_factor_ref 0.1312
_reflns_number_gt 2949
_reflns_number_total 3500
_reflns_threshold_expression I>2\s(I)
_cod_data_source_file sq3126.cif
_cod_data_source_block I
_cod_database_code 2016572
_cod_database_fobs_code 2016572

loop_
_symmetry_equiv_pos_as_xyz
'x, y, z'
'-x, -y, -z'

loop_
_atom_site_type_symbol
_atom_site_label
_atom_site_fract_x
_atom_site_fract_y
_atom_site_fract_z
_atom_site_U_iso_or_equiv
_atom_site_adp_type
_atom_site_calc_flag
_atom_site_refinement_flags
_atom_site_occupancy
Co Co1 0.0000 1.0000 1.0000 0.03652(19) Uani d S 1
S S1 0.29042(8) 0.58372(8) 0.84070(3) 0.0332(2) Uani d . 1
O O2 0.2360(3) 0.7967(3) 0.99917(10) 0.0523(5) Uani d D 1
O O3 -0.0478(3) 0.9960(3) 0.89693(9) 0.0459(5) Uani d D 1
O O4 0.5501(2) 0.6859(3) 0.55930(8) 0.0389(4) Uani d . 1
O O5 -0.0121(3) 0.8628(3) 0.59487(10) 0.0607(6) Uani d . 1
O O6 0.0480(2) 0.7771(3) 0.71944(9) 0.0495(5) Uani d . 1
H H6 -0.0088 0.8165 0.6845 0.074 Uiso calc R 1
O O7 0.6606(2) 0.4719(3) 0.78698(8) 0.0432(5) Uani d . 1
O O9 0.0915(2) 0.6584(3) 0.84767(8) 0.0421(4) Uani d . 1
O O8 0.3191(3) 0.3820(3) 0.85733(9) 0.0494(5) Uani d . 1
O O10 0.4180(3) 0.6845(3) 0.87757(8) 0.0447(5) Uani d . 1
C C16 0.7270(5) 0.7106(4) 0.43960(14) 0.0513(7) Uani d . 1
H H16 0.7939 0.6577 0.4779 0.062 Uiso calc R 1
C C15 0.8212(5) 0.7232(5) 0.37834(16) 0.0616(8) Uani d . 1
H H15 0.9511 0.6785 0.3757 0.074 Uiso calc R 1
C C14 0.7231(5) 0.8017(5) 0.32147(15) 0.0605(9) Uani d . 1
H H14 0.7862 0.8089 0.2805 0.073 Uiso calc R 1
C C13 0.5319(5) 0.8693(4) 0.32543(14) 0.0544(8) Uani d . 1
H H13 0.4662 0.9228 0.2870 0.065 Uiso calc R 1
C C12 0.4365(4) 0.8587(4) 0.38562(13) 0.0489(7) Uani d . 1
H H12 0.3073 0.9061 0.3878 0.059 Uiso calc R 1
C C11 0.5340(4) 0.7765(4) 0.44366(12) 0.0393(6) Uani d . 1
C C10 0.4303(4) 0.7657(4) 0.50846(12) 0.0371(6) Uani d . 1
C C9 0.2458(4) 0.8245(4) 0.51869(13) 0.0449(6) Uani d . 1
H H9 0.1692 0.8760 0.4824 0.054 Uiso calc R 1
C C8 0.1611(4) 0.8103(4) 0.58466(13) 0.0426(6) Uani d . 1
C C3 0.2921(3) 0.7306(3) 0.63808(11) 0.0329(5) Uani d . 1
C C2 0.2289(3) 0.7121(3) 0.70590(12) 0.0339(5) Uani d . 1
C C1 0.3564(3) 0.6245(3) 0.75516(11) 0.0305(5) Uani d . 1
C C6 0.5477(3) 0.5604(3) 0.73677(11) 0.0329(5) Uani d . 1
C C5 0.6115(3) 0.5848(4) 0.67143(11) 0.0360(6) Uani d . 1
H H5 0.7382 0.5460 0.6601 0.043 Uiso calc R 1
C C4 0.4802(3) 0.6690(3) 0.62351(11) 0.0332(5) Uani d . 1
C C7 0.8427(3) 0.3752(4) 0.77083(13) 0.0414(6) Uani d . 1
H H7A 0.8236 0.2861 0.7399 0.062 Uiso calc R 1
H H7B 0.9018 0.3103 0.8108 0.062 Uiso calc R 1
H H7C 0.9249 0.4640 0.7510 0.062 Uiso calc R 1
H H2B 0.240(5) 0.695(3) 1.0209(16) 0.075(12) Uiso d D 1
H H3B 0.001(6) 0.906(4) 0.878(2) 0.100(15) Uiso d D 1
H H2C 0.302(4) 0.780(5) 0.9660(11) 0.065(10) Uiso d D 1
H H3C -0.153(3) 1.025(5) 0.8785(15) 0.068(11) Uiso d D 1
O O12 -0.2187(3) 0.5481(3) 0.92937(9) 0.0455(5) Uani d D 1
H H12B -0.122(4) 0.568(7) 0.9073(19) 0.112(17) Uiso d D 1
H H12C -0.309(3) 0.587(5) 0.9046(14) 0.069(11) Uiso d D 1
O O1 -0.1787(4) 0.7928(3) 1.02398(10) 0.0583(6) Uani d D 1
H H1B -0.212(5) 0.721(4) 0.9987(15) 0.078(12) Uiso d D 1
H H1C -0.209(5) 0.743(5) 1.0600(9) 0.068(10) Uiso d D 1
O O11 -0.4146(4) 1.0457(4) 0.84568(13) 0.0628(6) Uani d D 1
H H11C -0.476(6) 1.147(4) 0.852(2) 0.108(17) Uiso d D 1
H H11B -0.485(5) 0.964(5) 0.857(2) 0.095(15) Uiso d D 1

loop_
_atom_site_aniso_label
_atom_site_aniso_U_11
_atom_site_aniso_U_22
_atom_site_aniso_U_33
_atom_site_aniso_U_12
_atom_site_aniso_U_13
_atom_site_aniso_U_23
Co1 0.0457(3) 0.0317(3) 0.0311(3) -0.0020(2) 0.0080(2) -0.0020(2)
S1 0.0343(3) 0.0357(4) 0.0289(3) -0.0013(3) 0.0078(2) -0.0038(2)
O2 0.0641(13) 0.0431(12) 0.0450(12) 0.0117(10) 0.0163(10) -0.0035(10)
O3 0.0546(13) 0.0457(12) 0.0360(10) 0.0011(10) 0.0021(9) -0.0055(9)
O4 0.0414(9) 0.0466(11) 0.0270(8) -0.0001(8) 0.0062(7) -0.0019(7)
O5 0.0367(11) 0.0880(17) 0.0492(11) 0.0063(10) 0.0033(9) 0.0173(11)
O6 0.0323(10) 0.0659(14) 0.0434(10) 0.0092(9) 0.0090(8) 0.0101(10)
O7 0.0351(9) 0.0575(12) 0.0324(9) 0.0093(8) 0.0031(7) 0.0012(8)
O9 0.0346(9) 0.0533(12) 0.0379(9) -0.0010(8) 0.0098(7) -0.0073(8)
O8 0.0624(12) 0.0384(11) 0.0436(10) 0.0010(9) 0.0220(9) 0.0044(8)
O10 0.0415(10) 0.0576(12) 0.0363(9) -0.0044(9) 0.0031(7) -0.0133(8)
C16 0.0625(18) 0.0495(18) 0.0397(15) -0.0002(14) 0.0089(13) -0.0015(13)
C15 0.069(2) 0.060(2) 0.0527(18) 0.0004(16) 0.0263(15) -0.0064(15)
C14 0.090(3) 0.0549(19) 0.0384(16) -0.0136(18) 0.0230(16) -0.0083(14)
C13 0.081(2) 0.0518(18) 0.0321(14) -0.0173(16) 0.0055(14) -0.0034(13)
C12 0.0583(18) 0.0512(17) 0.0381(14) -0.0112(14) 0.0010(12) -0.0036(12)
C11 0.0537(16) 0.0319(13) 0.0337(13) -0.0085(12) 0.0075(11) -0.0073(10)
C10 0.0431(14) 0.0348(13) 0.0340(13) -0.0079(11) 0.0016(11) -0.0026(10)
C9 0.0470(15) 0.0523(17) 0.0329(13) -0.0047(13) -0.0033(11) 0.0063(12)
C8 0.0370(14) 0.0465(16) 0.0415(14) -0.0025(11) 0.0020(11) 0.0061(12)
C3 0.0325(12) 0.0347(13) 0.0311(12) -0.0047(10) 0.0016(9) -0.0001(10)
C2 0.0313(12) 0.0311(13) 0.0384(13) -0.0029(10) 0.0050(10) -0.0007(10)
C1 0.0320(12) 0.0298(12) 0.0295(12) -0.0023(10) 0.0059(9) -0.0032(9)
C6 0.0314(12) 0.0351(13) 0.0317(12) -0.0018(10) 0.0024(9) -0.0028(10)
C5 0.0304(12) 0.0427(14) 0.0335(13) 0.0022(10) 0.0043(10) -0.0050(11)
C4 0.0381(13) 0.0315(12) 0.0303(12) -0.0052(10) 0.0050(10) -0.0039(10)
C7 0.0303(12) 0.0471(16) 0.0436(14) 0.0043(11) 0.0014(10) 0.0008(12)
O12 0.0433(11) 0.0509(12) 0.0408(10) -0.0026(9) -0.0024(9) -0.0012(9)
O1 0.0880(16) 0.0528(13) 0.0392(11) -0.0316(12) 0.0168(11) -0.0061(10)
O11 0.0556(14) 0.0555(15) 0.0752(15) -0.0004(12) 0.0009(11) -0.0028(13)

loop_
_atom_type_symbol
_atom_type_description
_atom_type_scat_dispersion_real
_atom_type_scat_dispersion_imag
_atom_type_scat_source
C C 0.0033 0.0016 'International Tables Vol C Tables 4.2.6.8 and 6.1.1.4'
H H 0.0000 0.0000 'International Tables Vol C Tables 4.2.6.8 and 6.1.1.4'
O O 0.0106 0.0060 'International Tables Vol C Tables 4.2.6.8 and 6.1.1.4'
Co Co 0.3494 0.9721 'International Tables Vol C Tables 4.2.6.8 and 6.1.1.4'
S S 0.1246 0.1234 'International Tables Vol C Tables 4.2.6.8 and 6.1.1.4'

loop_
_geom_angle_atom_site_label_1
_geom_angle_atom_site_label_2
_geom_angle_atom_site_label_3
_geom_angle_site_symmetry_1
_geom_angle_site_symmetry_3
_geom_angle
O1 Co1 O1 2_577 . 180.0
O1 Co1 O2 2_577 . 89.89(10)
O1 Co1 O2 . . 90.11(10)
O1 Co1 O2 2_577 2_577 90.11(10)
O1 Co1 O2 . 2_577 89.89(10)
O2 Co1 O2 . 2_577 180.0000(10)
O1 Co1 O3 2_577 . 88.29(8)
O1 Co1 O3 . . 91.71(8)
O2 Co1 O3 . . 91.90(8)
O2 Co1 O3 2_577 . 88.10(8)
O1 Co1 O3 2_577 2_577 91.71(8)
O1 Co1 O3 . 2_577 88.29(8)
O2 Co1 O3 . 2_577 88.10(8)
O2 Co1 O3 2_577 2_577 91.90(8)
O3 Co1 O3 . 2_577 180.0000(10)
O9 S1 O8 . . 112.03(11)
O9 S1 O10 . . 111.03(11)
O8 S1 O10 . . 113.28(12)
O9 S1 C1 . . 108.22(11)
O8 S1 C1 . . 105.95(10)
O10 S1 C1 . . 105.88(11)
Co1 O2 H2B . . 123(3)
Co1 O2 H2C . . 123(3)
H2B O2 H2C . . 106(4)
Co1 O3 H3B . . 119(3)
Co1 O3 H3C . . 124(2)
H3B O3 H3C . . 104(4)
C10 O4 C4 . . 119.4(2)
C2 O6 H6 . . 109.5
C6 O7 C7 . . 118.63(18)
C11 C16 C15 . . 120.0(3)
C11 C16 H16 . . 120.0
C15 C16 H16 . . 120.0
C14 C15 C16 . . 120.3(3)
C14 C15 H15 . . 119.9
C16 C15 H15 . . 119.9
C13 C14 C15 . . 119.9(3)
C13 C14 H14 . . 120.1
C15 C14 H14 . . 120.1
C14 C13 C12 . . 120.7(3)
C14 C13 H13 . . 119.7
C12 C13 H13 . . 119.7
C13 C12 C11 . . 120.0(3)
C13 C12 H12 . . 120.0
C11 C12 H12 . . 120.0
C16 C11 C12 . . 119.1(2)
C16 C11 C10 . . 121.1(2)
C12 C11 C10 . . 119.7(2)
C9 C10 O4 . . 122.1(2)
C9 C10 C11 . . 126.7(2)
O4 C10 C11 . . 111.2(2)
C10 C9 C8 . . 121.7(2)
C10 C9 H9 . . 119.1
C8 C9 H9 . . 119.1
O5 C8 C9 . . 122.4(2)
O5 C8 C3 . . 122.4(2)
C9 C8 C3 . . 115.2(2)
C4 C3 C2 . . 119.0(2)
C4 C3 C8 . . 119.8(2)
C2 C3 C8 . . 121.2(2)
O6 C2 C1 . . 122.4(2)
O6 C2 C3 . . 118.3(2)
C1 C2 C3 . . 119.2(2)
C2 C1 C6 . . 119.0(2)
C2 C1 S1 . . 123.19(18)
C6 C1 S1 . . 117.76(17)
O7 C6 C5 . . 122.7(2)
O7 C6 C1 . . 115.47(19)
C5 C6 C1 . . 121.8(2)
C4 C5 C6 . . 117.7(2)
C4 C5 H5 . . 121.2
C6 C5 H5 . . 121.2
O4 C4 C3 . . 121.7(2)
O4 C4 C5 . . 115.2(2)
C3 C4 C5 . . 123.1(2)
O7 C7 H7A . . 109.5
O7 C7 H7B . . 109.5
H7A C7 H7B . . 109.5
O7 C7 H7C . . 109.5
H7A C7 H7C . . 109.5
H7B C7 H7C . . 109.5
H12B O12 H12C . . 105(4)
Co1 O1 H1B . . 126(3)
Co1 O1 H1C . . 130(3)
H1B O1 H1C . . 102(4)
H11C O11 H11B . . 107(5)

loop_
_geom_bond_atom_site_label_1
_geom_bond_atom_site_label_2
_geom_bond_site_symmetry_2
_geom_bond_distance
Co1 O1 2_577 2.065(2)
Co1 O1 . 2.065(2)
Co1 O2 . 2.079(2)
Co1 O2 2_577 2.079(2)
Co1 O3 . 2.1107(19)
Co1 O3 2_577 2.1107(19)
S1 O9 . 1.4424(18)
S1 O8 . 1.449(2)
S1 O10 . 1.4650(19)
S1 C1 . 1.781(2)
O2 H2B . 0.81(3)
O2 H2C . 0.816(10)
O3 H3B . 0.82(3)
O3 H3C . 0.821(10)
O4 C10 . 1.367(3)
O4 C4 . 1.375(3)
O5 C8 . 1.247(3)
O6 C2 . 1.332(3)
O6 H6 . 0.8200
O7 C6 . 1.350(3)
O7 C7 . 1.431(3)
C16 C11 . 1.381(4)
C16 C15 . 1.391(4)
C16 H16 . 0.9300
C15 C14 . 1.378(5)
C15 H15 . 0.9300
C14 C13 . 1.372(5)
C14 H14 . 0.9300
C13 C12 . 1.375(4)
C13 H13 . 0.9300
C12 C11 . 1.402(4)
C12 H12 . 0.9300
C11 C10 . 1.484(3)
C10 C9 . 1.331(4)
C9 C8 . 1.446(4)
C9 H9 . 0.9300
C8 C3 . 1.449(3)
C3 C4 . 1.376(3)
C3 C2 . 1.428(3)
C2 C1 . 1.393(3)
C1 C6 . 1.421(3)
C6 C5 . 1.384(3)
C5 C4 . 1.384(3)
C5 H5 . 0.9300
C7 H7A . 0.9600
C7 H7B . 0.9600
C7 H7C . 0.9600
O12 H12B . 0.82(3)
O12 H12C . 0.82(3)
O1 H1B . 0.82(3)
O1 H1C . 0.811(10)
O11 H11C . 0.82(3)
O11 H11B . 0.82(4)

loop_
_geom_hbond_atom_site_label_D
_geom_hbond_atom_site_label_H
_geom_hbond_atom_site_label_A
_geom_hbond_site_symmetry_A
_geom_hbond_distance_DH
_geom_hbond_distance_HA
_geom_hbond_distance_DA
_geom_hbond_angle_DHA
O1 H1B O12 . 0.82(3) 1.97(3) 2.765(3) 164(3)
O1 H1C O8 2_567 0.81(2) 2.00(3) 2.801(3) 172(3)
O2 H2B O12 2_567 0.81(3) 1.94(3) 2.751(3) 173(4)
O2 H2C O10 . 0.82(2) 2.10(3) 2.894(3) 164(3)
O3 H3B O9 . 0.83(3) 1.98(3) 2.793(3) 165(4)
O3 H3C O11 . 0.82(2) 1.93(2) 2.744(3) 168(3)
O6 H6 O5 . 0.82 1.80 2.549(3) 151
O11 H11B O10 1_455 0.82(4) 2.19(4) 2.976(3) 160(4)
O11 H11C O8 1_465 0.83(3) 2.10(3) 2.912(3) 166(4)
O12 H12B O9 . 0.82(3) 2.02(3) 2.837(3) 169(4)
O12 H12C O10 1_455 0.82(3) 2.02(2) 2.789(3) 158(3)
C7 H7C O6 1_655 0.96 2.52 3.430(3) 159
C9 H9 O5 2_576 0.93 2.48 3.340(3) 154
C12 H12 O5 2_576 0.93 2.54 3.429(4) 159

loop_
_geom_torsion_atom_site_label_1
_geom_torsion_atom_site_label_2
_geom_torsion_atom_site_label_3
_geom_torsion_atom_site_label_4
_geom_torsion
C11 C16 C15 C14 0.1(5)
C16 C15 C14 C13 0.6(5)
C15 C14 C13 C12 -0.3(5)
C14 C13 C12 C11 -0.6(4)
C15 C16 C11 C12 -1.1(4)
C15 C16 C11 C10 -179.6(3)
C13 C12 C11 C16 1.3(4)
C13 C12 C11 C10 179.9(2)
C4 O4 C10 C9 -1.5(4)
C4 O4 C10 C11 178.2(2)
C16 C11 C10 C9 179.9(3)
C12 C11 C10 C9 1.3(4)
C16 C11 C10 O4 0.2(3)
C12 C11 C10 O4 -178.4(2)
O4 C10 C9 C8 1.1(4)
C11 C10 C9 C8 -178.6(3)
C10 C9 C8 O5 -179.2(3)
C10 C9 C8 C3 0.8(4)
O5 C8 C3 C4 177.7(3)
C9 C8 C3 C4 -2.2(4)
O5 C8 C3 C2 -1.4(4)
C9 C8 C3 C2 178.6(2)
C4 C3 C2 O6 178.1(2)
C8 C3 C2 O6 -2.7(4)
C4 C3 C2 C1 -3.0(4)
C8 C3 C2 C1 176.2(2)
O6 C2 C1 C6 -179.4(2)
C3 C2 C1 C6 1.7(3)
O6 C2 C1 S1 1.9(3)
C3 C2 C1 S1 -176.98(18)
O9 S1 C1 C2 -0.8(2)
O8 S1 C1 C2 119.5(2)
O10 S1 C1 C2 -120.0(2)
O9 S1 C1 C6 -179.56(18)
O8 S1 C1 C6 -59.2(2)
O10 S1 C1 C6 61.3(2)
C7 O7 C6 C5 -9.6(4)
C7 O7 C6 C1 169.3(2)
C2 C1 C6 O7 -178.1(2)
S1 C1 C6 O7 0.7(3)
C2 C1 C6 C5 0.8(4)
S1 C1 C6 C5 179.6(2)
O7 C6 C5 C4 176.7(2)
C1 C6 C5 C4 -2.1(4)
C10 O4 C4 C3 0.0(3)
C10 O4 C4 C5 179.4(2)
C2 C3 C4 O4 -178.9(2)
C8 C3 C4 O4 1.9(4)
C2 C3 C4 C5 1.7(4)
C8 C3 C4 C5 -177.4(2)
C6 C5 C4 O4 -178.6(2)
C6 C5 C4 C3 0.8(4)
